data_7155625
loop_
_publ_author_name
'Theunissen, C\'edric'
'M\'etayer, Beno\^it'
'Lecomte, Morgan'
'Henry, Nicolas'
'Chan, Hwai-Chien'
'Compain, Guillaume'
'G\'erard, Phid\'eline'
'Bachmann, Christian'
'Mokhtari, Naima'
'Marrot, J\'erome'
'Martin-Mingot, Agn\`es'
'Thibaudeau, S\'ebastien'
'Evano, Gwilherm'

_publ_section_title
;
 Cationic polycyclization of ynamides: building up molecular complexity
;
_journal_name_full 'Org. Biomol. Chem.'
_journal_paper_doi 10.1039/C7OB00850C
_journal_year 2017
_chemical_absolute_configuration rm
_chemical_formula_sum 'C19 H17 N O2'
_chemical_formula_weight 291.34
_chemical_name_systematic
; 
 ? 
;
_space_group_IT_number 4
_symmetry_cell_setting monoclinic
_symmetry_space_group_name_Hall 'P 2yb'
_symmetry_space_group_name_H-M 'P 1 21 1'
_atom_sites_solution_hydrogens geom
_atom_sites_solution_primary direct
_atom_sites_solution_secondary difmap
_audit_block_doi 10.5517/cc12gxct
_audit_creation_method SHELXL-97
_audit_update_record
;
2014-10-07 deposited with the CCDC.
2017-05-09 downloaded from the CCDC.
;
_cell_angle_alpha 90.00
_cell_angle_beta 99.018(9)
_cell_angle_gamma 90.00
_cell_formula_units_Z 2
_cell_length_a 5.3653(12)
_cell_length_b 15.987(3)
_cell_length_c 8.8569(18)
_cell_measurement_reflns_used 8454
_cell_measurement_temperature 298(2)
_cell_measurement_theta_max 22.85
_cell_measurement_theta_min 2.55
_cell_volume 750.3(3)
_computing_cell_refinement 'Bruker SAINT'
_computing_data_collection 'Bruker APEX2'
_computing_data_reduction 'Bruker SAINT'
_computing_molecular_graphics 'Bruker SHELXTL'
_computing_publication_material 'Bruker SHELXTL'
_computing_structure_refinement 'SHELXL-97 (Sheldrick, 1997)'
_computing_structure_solution 'SHELXS-97 (Sheldrick, 1990)'
_diffrn_ambient_temperature 298(2)
_diffrn_measured_fraction_theta_full 0.984
_diffrn_measured_fraction_theta_max 0.984
_diffrn_measurement_device_type 'Bruker APEX-II CCD'
_diffrn_measurement_method '\f and \w scans'
_diffrn_radiation_monochromator graphite
_diffrn_radiation_source 'fine-focus sealed tube'
_diffrn_radiation_type MoK\a
_diffrn_radiation_wavelength 0.71073
_diffrn_reflns_av_R_equivalents 0.0938
_diffrn_reflns_av_sigmaI/netI 0.0370
_diffrn_reflns_limit_h_max 6
_diffrn_reflns_limit_h_min -6
_diffrn_reflns_limit_k_max 19
_diffrn_reflns_limit_k_min -19
_diffrn_reflns_limit_l_max 10
_diffrn_reflns_limit_l_min -10
_diffrn_reflns_number 33711
_diffrn_reflns_theta_full 25.21
_diffrn_reflns_theta_max 25.21
_diffrn_reflns_theta_min 2.33
_diffrn_standards_number 0
_exptl_absorpt_coefficient_mu 0.084
_exptl_absorpt_correction_T_max 0.9933
_exptl_absorpt_correction_T_min 0.9737
_exptl_absorpt_correction_type multi-scan
_exptl_absorpt_process_details 'SADABS (Sheldrick, V2.10)'
_exptl_crystal_colour yellow
_exptl_crystal_density_diffrn 1.289
_exptl_crystal_density_method 'not measured'
_exptl_crystal_description parallelepiped
_exptl_crystal_F_000 308
_exptl_crystal_size_max 0.32
_exptl_crystal_size_mid 0.22
_exptl_crystal_size_min 0.08
_refine_diff_density_max 0.318
_refine_diff_density_min -0.354
_refine_diff_density_rms 0.092
_refine_ls_abs_structure_details 'Flack H D (1983), Acta Cryst. A39, 876-881'
_refine_ls_extinction_method none
_refine_ls_goodness_of_fit_ref 1.199
_refine_ls_hydrogen_treatment constr
_refine_ls_matrix_type full
_refine_ls_number_parameters 200
_refine_ls_number_reflns 1391
_refine_ls_number_restraints 1
_refine_ls_restrained_S_all 1.198
_refine_ls_R_factor_all 0.1039
_refine_ls_R_factor_gt 0.0943
_refine_ls_shift/su_max 0.000
_refine_ls_shift/su_mean 0.000
_refine_ls_structure_factor_coef Fsqd
_refine_ls_weighting_details 'calc w=1/[\s^2^(Fo^2^)+(0.1447P)^2^+0.2391P] where P=(Fo^2^+2Fc^2^)/3'
_refine_ls_weighting_scheme calc
_refine_ls_wR_factor_gt 0.2378
_refine_ls_wR_factor_ref 0.2459
_reflns_number_gt 1177
_reflns_number_total 1391
_reflns_threshold_expression >2sigma(I)
_cod_data_source_file c7ob00850c2.cif
_cod_data_source_block 3
_cod_depositor_comments
;
The following automatic conversions were performed:

'_symmetry_cell_setting' value 'Monoclinic' changed to 'monoclinic'
according to
/home/data/users/saulius/crontab/automatic-downloads/rss-feeds/RSC/lib/dictionaries/cif_core.dic
dictionary named 'cif_core.dic' version 2.4.2 from 2011-04-26.

Automatic conversion script
Id: cif_fix_values 4973 2017-02-22 13:04:09Z antanas 
;
_cod_original_sg_symbol_H-M P2(1)
_cod_database_code 7155625

loop_
_symmetry_equiv_pos_as_xyz
'x, y, z'
'-x, y+1/2, -z'

loop_
_atom_site_label
_atom_site_type_symbol
_atom_site_fract_x
_atom_site_fract_y
_atom_site_fract_z
_atom_site_U_iso_or_equiv
_atom_site_adp_type
_atom_site_occupancy
_atom_site_symmetry_multiplicity
_atom_site_calc_flag
_atom_site_refinement_flags
C1 C 0.8417(13) 0.1742(4) 0.5564(8) 0.0620(16) Uani 1 1 d .
H1 H 1.0124 0.1976 0.5769 0.074 Uiso 1 1 calc R
C2 C 0.6873(18) 0.2165(6) 0.4166(9) 0.084(2) Uani 1 1 d .
H2A H 0.5905 0.2631 0.4468 0.101 Uiso 1 1 calc R
H2B H 0.7957 0.2363 0.3462 0.101 Uiso 1 1 calc R
C3 C 0.5181(14) 0.1480(5) 0.3468(7) 0.0677(19) Uani 1 1 d .
C4 C 0.2926(19) 0.1543(7) 0.2387(9) 0.090(3) Uani 1 1 d .
H4 H 0.2277 0.2063 0.2064 0.108 Uiso 1 1 calc R
C5 C 0.1735(19) 0.0831(9) 0.1836(8) 0.098(3) Uani 1 1 d .
H5 H 0.0229 0.0863 0.1157 0.118 Uiso 1 1 calc R
C6 C 0.2750(17) 0.0058(8) 0.2279(9) 0.093(3) Uani 1 1 d .
H6 H 0.1931 -0.0421 0.1862 0.111 Uiso 1 1 calc R
C7 C 0.4982(13) -0.0029(5) 0.3339(7) 0.0679(19) Uani 1 1 d .
C8 C 0.6128(13) 0.0701(4) 0.3946(6) 0.0587(16) Uani 1 1 d .
C9 C 0.8506(10) 0.0808(4) 0.5143(7) 0.0538(15) Uani 1 1 d .
H9 H 0.9980 0.0719 0.4635 0.065 Uiso 1 1 calc R
C10 C 0.8721(10) 0.0229(4) 0.6499(6) 0.0504(14) Uani 1 1 d .
C11 C 1.0421(15) -0.0433(5) 0.6700(9) 0.0703(19) Uani 1 1 d .
H11 H 1.1555 -0.0514 0.6021 0.084 Uiso 1 1 calc R
C12 C 1.0402(19) -0.0977(5) 0.7947(11) 0.089(3) Uani 1 1 d .
H12 H 1.1560 -0.1413 0.8107 0.107 Uiso 1 1 calc R
C13 C 0.870(2) -0.0870(6) 0.8918(9) 0.086(2) Uani 1 1 d .
H13 H 0.8627 -0.1259 0.9691 0.104 Uiso 1 1 calc R
C14 C 0.7101(16) -0.0196(5) 0.8773(7) 0.077(2) Uani 1 1 d .
H14 H 0.5997 -0.0119 0.9473 0.093 Uiso 1 1 calc R
C15 C 0.7118(12) 0.0375(4) 0.7583(6) 0.0563(15) Uani 1 1 d .
C16 C 0.5609(12) 0.1161(5) 0.7404(7) 0.0631(18) Uani 1 1 d .
H16 H 0.4061 0.1083 0.6668 0.076 Uiso 1 1 calc R
C17 C 0.5012(16) 0.1572(7) 0.8895(8) 0.091(3) Uani 1 1 d .
H17A H 0.3387 0.1851 0.8715 0.109 Uiso 1 1 calc R
H17B H 0.4992 0.1156 0.9690 0.109 Uiso 1 1 calc R
O18 O 0.7004(13) 0.2164(5) 0.9321(6) 0.103(2) Uani 1 1 d .
C19 C 0.8162(16) 0.2330(5) 0.8092(10) 0.076(2) Uani 1 1 d .
N20 N 0.7149(10) 0.1830(3) 0.6907(6) 0.0614(14) Uani 1 1 d .
C21 C 0.604(2) -0.0875(5) 0.3692(11) 0.098(3) Uani 1 1 d .
H21A H 0.7724 -0.0899 0.3450 0.147 Uiso 1 1 calc R
H21B H 0.5006 -0.1283 0.3095 0.147 Uiso 1 1 calc R
H21C H 0.6086 -0.0991 0.4759 0.147 Uiso 1 1 calc R
O22 O 0.9772(16) 0.2842(4) 0.8103(9) 0.113(2) Uani 1 1 d .

loop_
_atom_site_aniso_label
_atom_site_aniso_U_11
_atom_site_aniso_U_22
_atom_site_aniso_U_33
_atom_site_aniso_U_23
_atom_site_aniso_U_13
_atom_site_aniso_U_12
C1 0.062(4) 0.067(4) 0.061(4) -0.003(3) 0.021(3) -0.007(3)
C2 0.124(7) 0.079(5) 0.060(4) 0.012(4) 0.046(5) 0.014(5)
C3 0.084(5) 0.096(5) 0.028(3) 0.006(3) 0.025(3) 0.010(4)
C4 0.117(6) 0.127(7) 0.035(3) 0.022(5) 0.037(4) 0.030(6)
C5 0.100(6) 0.171(10) 0.023(3) 0.010(5) 0.007(3) -0.005(7)
C6 0.099(6) 0.146(8) 0.035(4) -0.006(5) 0.018(4) -0.019(6)
C7 0.076(4) 0.100(5) 0.033(3) -0.011(3) 0.024(3) -0.016(4)
C8 0.077(4) 0.074(4) 0.033(3) -0.003(3) 0.033(3) -0.003(3)
C9 0.049(3) 0.074(4) 0.042(3) 0.002(3) 0.018(2) -0.002(3)
C10 0.045(3) 0.061(3) 0.046(3) -0.005(3) 0.009(2) -0.005(2)
C11 0.075(4) 0.074(4) 0.061(4) -0.010(4) 0.005(3) 0.004(3)
C12 0.108(6) 0.068(5) 0.082(6) -0.001(4) -0.016(5) 0.011(4)
C13 0.123(7) 0.082(5) 0.049(4) 0.009(4) -0.005(4) -0.006(5)
C14 0.094(5) 0.100(6) 0.035(3) 0.008(3) 0.003(3) -0.012(5)
C15 0.058(3) 0.080(4) 0.030(3) -0.003(3) 0.005(2) -0.009(3)
C16 0.057(3) 0.108(5) 0.026(3) -0.004(3) 0.013(2) 0.001(3)
C17 0.087(5) 0.148(8) 0.042(3) -0.005(4) 0.024(3) 0.038(5)
O18 0.114(5) 0.141(5) 0.049(3) -0.031(3) -0.003(3) 0.029(4)
C19 0.074(4) 0.079(5) 0.069(5) -0.020(4) -0.005(4) 0.015(4)
N20 0.069(3) 0.067(3) 0.048(3) -0.014(3) 0.009(2) 0.000(3)
C21 0.143(8) 0.076(5) 0.076(6) -0.022(5) 0.018(5) -0.024(5)
O22 0.124(5) 0.092(4) 0.114(6) -0.039(4) -0.014(4) -0.010(4)

loop_
_atom_type_symbol
_atom_type_description
_atom_type_scat_dispersion_real
_atom_type_scat_dispersion_imag
_atom_type_scat_source
C C 0.0033 0.0000 'International Tables Vol C Tables 4.2.6.8 and 6.1.1.4'
H H 0.0000 0.0000 'International Tables Vol C Tables 4.2.6.8 and 6.1.1.4'
N N 0.0061 0.0000 'International Tables Vol C Tables 4.2.6.8 and 6.1.1.4'
O O 0.0106 0.0000 'International Tables Vol C Tables 4.2.6.8 and 6.1.1.4'

loop_
_citation_id
_citation_doi
_citation_year
1 10.1021/ja504818p 2014

loop_
_geom_angle_atom_site_label_1
_geom_angle_atom_site_label_2
_geom_angle_atom_site_label_3
_geom_angle
N20 C1 C2 110.6(6)
N20 C1 C9 108.9(5)
C2 C1 C9 105.3(6)
N20 C1 H1 110.6
C2 C1 H1 110.6
C9 C1 H1 110.6
C3 C2 C1 103.1(6)
C3 C2 H2A 111.1
C1 C2 H2A 111.1
C3 C2 H2B 111.1
C1 C2 H2B 111.1
H2A C2 H2B 109.1
C8 C3 C4 120.1(8)
C8 C3 C2 111.3(6)
C4 C3 C2 128.6(8)
C5 C4 C3 119.0(8)
C5 C4 H4 120.5
C3 C4 H4 120.5
C4 C5 C6 120.3(8)
C4 C5 H5 119.8
C6 C5 H5 119.8
C5 C6 C7 122.3(9)
C5 C6 H6 118.9
C7 C6 H6 118.9
C8 C7 C6 117.0(8)
C8 C7 C21 123.6(7)
C6 C7 C21 119.3(8)
C3 C8 C7 121.2(6)
C3 C8 C9 109.6(6)
C7 C8 C9 129.1(6)
C10 C9 C8 115.7(5)
C10 C9 C1 113.8(5)
C8 C9 C1 102.8(5)
C10 C9 H9 108.1
C8 C9 H9 108.1
C1 C9 H9 108.1
C11 C10 C15 119.9(6)
C11 C10 C9 122.5(6)
C15 C10 C9 117.6(5)
C10 C11 C12 119.1(7)
C10 C11 H11 120.4
C12 C11 H11 120.4
C13 C12 C11 120.5(8)
C13 C12 H12 119.8
C11 C12 H12 119.8
C12 C13 C14 120.8(8)
C12 C13 H13 119.6
C14 C13 H13 119.6
C13 C14 C15 120.4(8)
C13 C14 H14 119.8
C15 C14 H14 119.8
C14 C15 C10 119.0(7)
C14 C15 C16 124.3(6)
C10 C15 C16 116.6(5)
N20 C16 C15 109.0(5)
N20 C16 C17 98.5(6)
C15 C16 C17 116.6(6)
N20 C16 H16 110.7
C15 C16 H16 110.7
C17 C16 H16 110.7
O18 C17 C16 105.0(6)
O18 C17 H17A 110.7
C16 C17 H17A 110.7
O18 C17 H17B 110.7
C16 C17 H17B 110.7
H17A C17 H17B 108.8
C19 O18 C17 109.5(6)
O22 C19 O18 123.4(8)
O22 C19 N20 127.7(9)
O18 C19 N20 108.9(8)
C19 N20 C16 111.9(6)
C19 N20 C1 120.1(6)
C16 N20 C1 122.1(5)
C7 C21 H21A 109.5
C7 C21 H21B 109.5
H21A C21 H21B 109.5
C7 C21 H21C 109.5
H21A C21 H21C 109.5
H21B C21 H21C 109.5

loop_
_geom_bond_atom_site_label_1
_geom_bond_atom_site_label_2
_geom_bond_distance
C1 N20 1.467(8)
C1 C2 1.535(12)
C1 C9 1.541(10)
C1 H1 0.9800
C2 C3 1.493(13)
C2 H2A 0.9700
C2 H2B 0.9700
C3 C8 1.386(10)
C3 C4 1.424(12)
C4 C5 1.358(14)
C4 H4 0.9300
C5 C6 1.382(15)
C5 H5 0.9300
C6 C7 1.408(12)
C6 H6 0.9300
C7 C8 1.388(10)
C7 C21 1.481(13)
C8 C9 1.535(9)
C9 C10 1.506(8)
C9 H9 0.9800
C10 C11 1.390(9)
C10 C15 1.405(8)
C11 C12 1.407(12)
C11 H11 0.9300
C12 C13 1.358(13)
C12 H12 0.9300
C13 C14 1.372(13)
C13 H13 0.9300
C14 C15 1.396(10)
C14 H14 0.9300
C15 C16 1.490(10)
C16 N20 1.460(9)
C16 C17 1.553(9)
C16 H16 0.9800
C17 O18 1.433(13)
C17 H17A 0.9700
C17 H17B 0.9700
O18 C19 1.362(11)
C19 O22 1.189(11)
C19 N20 1.363(10)
C21 H21A 0.9600
C21 H21B 0.9600
C21 H21C 0.9600
